data_7002385
loop_
_publ_author_name
'Broomfield, Lewis M.'
'Wright, Joseph A.'
'Bochmann, Manfred'

_publ_section_title
;
 Synthesis, structures and reactivity of 2-phosphorylmethyl-1H-pyrrolato
 complexes of titanium, yttrium and zinc
;
_journal_coden_ASTM DTARAF
_journal_issue 39
_journal_name_full 'Dalton Transactions'
_journal_page_first 8269
_journal_page_last 8279
_journal_paper_doi 10.1039/b908394d
_journal_year 2009
_chemical_formula_moiety 'C51 H45 N3 O3 P3 Y, C7 H8'
_chemical_formula_structural '[Pyr-P(O)Ph2]3Y.PhMe'
_chemical_formula_sum 'C58 H53 N3 O3 P3 Y'
_chemical_formula_weight 1021.85
_chemical_name_common 'Compound 8a'
_space_group_IT_number 14
_symmetry_cell_setting monoclinic
_symmetry_Int_Tables_number 14
_symmetry_space_group_name_Hall '-P 2ybc'
_symmetry_space_group_name_H-M 'P 1 21/c 1'
_atom_sites_solution_hydrogens geom
_atom_sites_solution_primary direct
_atom_sites_solution_secondary difmap
_cell_angle_alpha 90.00
_cell_angle_beta 127.768(10)
_cell_angle_gamma 90.00
_cell_formula_units_Z 4
_cell_length_a 14.899(3)
_cell_length_b 18.890(3)
_cell_length_c 22.165(3)
_cell_measurement_reflns_used 1368
_cell_measurement_temperature 140(2)
_cell_measurement_theta_max 27.5
_cell_measurement_theta_min 3.4279
_cell_volume 4931.3(16)
_computing_cell_refinement 'CrysAlis RED (Oxford Diffraction, 2006)'
_computing_data_collection 'CrysAlis CCD (Oxford Diffraction, 2006)'
_computing_data_reduction 'CrysAlis RED (Oxford Diffraction, 2006)'
_computing_molecular_graphics 'ORTEP-3 (Farrugia, 1997)'
_computing_publication_material
;
SHELXL-97 (Sheldrick, 2008), PLATON (Spek, 2003), WinGX (Farrugia, 1999)
and enCIFer (Allen <i>et al.</i>, 2004)
;
_computing_structure_refinement 'SHELXL-97 (Sheldrick, 2008)'
_computing_structure_solution 'SIR92 (Altomare <i>et al.</i>, 1993)'
_diffrn_ambient_temperature 140(2)
_diffrn_detector_area_resol_mean 16.005
_diffrn_measured_fraction_theta_full 0.996
_diffrn_measured_fraction_theta_max 0.996
_diffrn_measurement_device_type 'Oxford Diffraction Xcalibur 3/CCD'
_diffrn_measurement_method 'Thin slice \f and \w scans'
_diffrn_radiation_monochromator graphite
_diffrn_radiation_probe x-ray
_diffrn_radiation_type 'Mo K\a'
_diffrn_radiation_wavelength 0.71073
_diffrn_reflns_av_R_equivalents 0.3797
_diffrn_reflns_av_sigmaI/netI 0.4040
_diffrn_reflns_limit_h_max 16
_diffrn_reflns_limit_h_min -16
_diffrn_reflns_limit_k_max 20
_diffrn_reflns_limit_k_min -20
_diffrn_reflns_limit_l_max 23
_diffrn_reflns_limit_l_min -23
_diffrn_reflns_number 40276
_diffrn_reflns_theta_full 22.50
_diffrn_reflns_theta_max 22.50
_diffrn_reflns_theta_min 3.44
_diffrn_standards_number 0
_exptl_absorpt_coefficient_mu 1.329
_exptl_absorpt_correction_T_max 0.9498
_exptl_absorpt_correction_T_min 0.7845
_exptl_absorpt_correction_type multi-scan
_exptl_absorpt_process_details '(ABSPACK; Oxford Diffraction, 2006)'
_exptl_crystal_colour colourless
_exptl_crystal_density_diffrn 1.376
_exptl_crystal_density_method 'not measured'
_exptl_crystal_description plate
_exptl_crystal_F_000 2120
_exptl_crystal_size_max 0.12
_exptl_crystal_size_mid 0.08
_exptl_crystal_size_min 0.04
_refine_diff_density_max 0.597
_refine_diff_density_min -0.530
_refine_diff_density_rms 0.083
_refine_ls_extinction_method none
_refine_ls_goodness_of_fit_ref 0.857
_refine_ls_hydrogen_treatment constr
_refine_ls_matrix_type full
_refine_ls_number_parameters 495
_refine_ls_number_reflns 6410
_refine_ls_number_restraints 622
_refine_ls_restrained_S_all 0.835
_refine_ls_R_factor_all 0.2801
_refine_ls_R_factor_gt 0.0892
_refine_ls_shift/su_max 0.006
_refine_ls_shift/su_mean 0.000
_refine_ls_structure_factor_coef Fsqd
_refine_ls_weighting_details 'calc w=1/[\s^2^(Fo^2^)+(0.0399P)^2^] where P=(Fo^2^+2Fc^2^)/3'
_refine_ls_weighting_scheme calc
_refine_ls_wR_factor_gt 0.1283
_refine_ls_wR_factor_ref 0.1817
_reflns_number_gt 1968
_reflns_number_total 6410
_reflns_threshold_expression >2\s(I)
_cod_data_source_file b908394D.txt
_cod_data_source_block 8a
_cod_original_cell_volume 4931.2(16)
_cod_original_sg_symbol_H-M 'P 21/c'
_cod_database_code 7002385

loop_
_symmetry_equiv_pos_as_xyz
'x, y, z'
'-x, y+1/2, -z+1/2'
'-x, -y, -z'
'x, -y-1/2, z-1/2'

loop_
_atom_site_label
_atom_site_type_symbol
_atom_site_fract_x
_atom_site_fract_y
_atom_site_fract_z
_atom_site_U_iso_or_equiv
_atom_site_adp_type
_atom_site_occupancy
_atom_site_symmetry_multiplicity
_atom_site_calc_flag
_atom_site_refinement_flags
_atom_site_disorder_assembly
_atom_site_disorder_group
Y1 Y 0.18353(14) 0.29524(7) 0.04072(9) 0.0302(4) Uani 1 1 d U . .
P1 P -0.0059(3) 0.35015(19) 0.0730(2) 0.0287(11) Uani 1 1 d U . .
P2 P 0.0312(4) 0.1430(2) -0.0355(2) 0.0365(11) Uani 1 1 d U . .
P3 P 0.3589(4) 0.3611(2) 0.0016(2) 0.0404(12) Uani 1 1 d U . .
O1 O 0.0374(6) 0.2956(4) 0.0471(4) 0.0254(19) Uani 1 1 d U . .
O2 O 0.0737(7) 0.2104(5) -0.0464(4) 0.035(2) Uani 1 1 d U . .
O3 O 0.3284(7) 0.3080(5) 0.0362(5) 0.038(2) Uani 1 1 d U . .
N1 N 0.2511(10) 0.3796(5) 0.1366(6) 0.033(3) Uani 1 1 d U . .
N2 N 0.2753(10) 0.1923(6) 0.1141(6) 0.038(3) Uani 1 1 d U . .
N3 N 0.0993(10) 0.3792(5) -0.0589(6) 0.026(3) Uani 1 1 d U . .
C1 C 0.0672(11) 0.4311(6) 0.0938(7) 0.031(3) Uani 1 1 d U . .
H1A H 0.0501 0.4507 0.0463 0.038 Uiso 1 1 calc R . .
H1B H 0.0400 0.4654 0.1131 0.038 Uiso 1 1 calc R . .
C2 C 0.1937(13) 0.4221(6) 0.1522(8) 0.027(3) Uani 1 1 d U . .
C3 C 0.3622(13) 0.3849(7) 0.1990(8) 0.042(4) Uani 1 1 d U . .
H3 H 0.4229 0.3616 0.2039 0.050 Uiso 1 1 calc R . .
C4 C 0.3764(14) 0.4294(7) 0.2557(9) 0.046(4) Uani 1 1 d U . .
H4 H 0.4446 0.4417 0.3041 0.055 Uiso 1 1 calc R . .
C5 C 0.2651(13) 0.4509(7) 0.2228(8) 0.043(4) Uani 1 1 d U . .
H5 H 0.2432 0.4807 0.2463 0.052 Uiso 1 1 calc R . .
C6 C -0.1534(6) 0.3654(5) -0.0006(4) 0.024(3) Uani 1 1 d GU . .
C7 C -0.1894(8) 0.4187(4) -0.0542(5) 0.039(4) Uani 1 1 d GU . .
H7 H -0.1353 0.4492 -0.0503 0.046 Uiso 1 1 calc R . .
C8 C -0.3044(9) 0.4275(4) -0.1134(5) 0.051(4) Uani 1 1 d GU . .
H8 H -0.3290 0.4639 -0.1500 0.061 Uiso 1 1 calc R . .
C9 C -0.3835(6) 0.3829(6) -0.1190(5) 0.063(5) Uani 1 1 d GU . .
H9 H -0.4621 0.3889 -0.1594 0.075 Uiso 1 1 calc R . .
C10 C -0.3475(8) 0.3295(5) -0.0654(6) 0.088(6) Uani 1 1 d GU . .
H10 H -0.4015 0.2991 -0.0693 0.105 Uiso 1 1 calc R . .
C11 C -0.2324(9) 0.3208(4) -0.0062(5) 0.073(5) Uani 1 1 d GU . .
H11 H -0.2078 0.2843 0.0304 0.088 Uiso 1 1 calc R . .
C12 C 0.0095(7) 0.3203(4) 0.1551(4) 0.022(3) Uani 1 1 d GU . .
C13 C 0.0099(7) 0.2482(4) 0.1679(4) 0.030(4) Uani 1 1 d GU . .
H13 H 0.0034 0.2149 0.1333 0.036 Uiso 1 1 calc R . .
C14 C 0.0200(8) 0.2249(3) 0.2312(5) 0.037(4) Uani 1 1 d GU . .
H14 H 0.0203 0.1756 0.2399 0.044 Uiso 1 1 calc R . .
C15 C 0.0296(7) 0.2736(5) 0.2819(4) 0.034(4) Uani 1 1 d GU . .
H15 H 0.0365 0.2577 0.3252 0.040 Uiso 1 1 calc R . .
C16 C 0.0292(8) 0.3457(4) 0.2692(4) 0.045(4) Uani 1 1 d GU . .
H16 H 0.0358 0.3791 0.3038 0.054 Uiso 1 1 calc R . .
C17 C 0.0191(8) 0.3691(3) 0.2058(5) 0.038(4) Uani 1 1 d GU . .
H17 H 0.0188 0.4183 0.1971 0.046 Uiso 1 1 calc R . .
C18 C 0.1001(12) 0.1254(7) 0.0639(7) 0.039(3) Uani 1 1 d U . .
H18A H 0.0742 0.1602 0.0837 0.046 Uiso 1 1 calc R . .
H18B H 0.0787 0.0776 0.0694 0.046 Uiso 1 1 calc R . .
C19 C 0.2265(13) 0.1298(8) 0.1095(8) 0.037(3) Uani 1 1 d U . .
C20 C 0.3837(14) 0.1761(8) 0.1558(8) 0.055(4) Uani 1 1 d U . .
H20 H 0.4405 0.2097 0.1691 0.066 Uiso 1 1 calc R . .
C21 C 0.4077(15) 0.1078(8) 0.1781(8) 0.054(4) Uani 1 1 d U . .
H21 H 0.4803 0.0858 0.2078 0.065 Uiso 1 1 calc R . .
C22 C 0.3040(15) 0.0764(8) 0.1485(8) 0.052(4) Uani 1 1 d U . .
H22 H 0.2899 0.0287 0.1539 0.063 Uiso 1 1 calc R . .
C23 C 0.0564(8) 0.0700(4) -0.0742(5) 0.028(3) Uani 1 1 d GU . .
C24 C 0.1671(7) 0.0600(4) -0.0485(4) 0.032(3) Uani 1 1 d GU . .
H24 H 0.2254 0.0916 -0.0121 0.038 Uiso 1 1 calc R . .
C25 C 0.1928(6) 0.0036(5) -0.0759(5) 0.042(4) Uani 1 1 d GU . .
H25 H 0.2685 -0.0032 -0.0583 0.050 Uiso 1 1 calc R . .
C26 C 0.1076(9) -0.0426(4) -0.1291(5) 0.049(4) Uani 1 1 d GU . .
H26 H 0.1251 -0.0811 -0.1479 0.058 Uiso 1 1 calc R . .
C27 C -0.0032(8) -0.0326(4) -0.1549(4) 0.043(4) Uani 1 1 d GU . .
H27 H -0.0614 -0.0642 -0.1913 0.052 Uiso 1 1 calc R . .
C28 C -0.0288(6) 0.0238(5) -0.1275(5) 0.036(4) Uani 1 1 d GU . .
H28 H -0.1046 0.0307 -0.1451 0.044 Uiso 1 1 calc R . .
C29 C -0.1183(7) 0.1478(5) -0.0827(5) 0.043(3) Uani 1 1 d GU . .
C30 C -0.1828(9) 0.2003(5) -0.1367(6) 0.083(6) Uani 1 1 d GU . .
H30 H -0.1487 0.2314 -0.1512 0.100 Uiso 1 1 calc R . .
C31 C -0.2972(9) 0.2075(5) -0.1696(5) 0.103(7) Uani 1 1 d GU . .
H31 H -0.3413 0.2434 -0.2065 0.123 Uiso 1 1 calc R . .
C32 C -0.3470(6) 0.1621(6) -0.1485(6) 0.082(6) Uani 1 1 d GU . .
H32 H -0.4252 0.1670 -0.1710 0.099 Uiso 1 1 calc R . .
C33 C -0.2825(9) 0.1096(5) -0.0945(6) 0.058(4) Uani 1 1 d GU . .
H33 H -0.3166 0.0785 -0.0801 0.070 Uiso 1 1 calc R . .
C34 C -0.1681(9) 0.1024(4) -0.0616(5) 0.059(4) Uani 1 1 d GU . .
H34 H -0.1240 0.0665 -0.0247 0.071 Uiso 1 1 calc R . .
C35 C 0.2754(11) 0.4369(7) -0.0255(8) 0.043(4) Uani 1 1 d U . .
H35A H 0.2934 0.4598 0.0210 0.051 Uiso 1 1 calc R . .
H35B H 0.2962 0.4706 -0.0493 0.051 Uiso 1 1 calc R . .
C36 C 0.1481(13) 0.4239(7) -0.0807(9) 0.036(3) Uani 1 1 d U . .
C37 C -0.0106(12) 0.3773(6) -0.1209(8) 0.033(4) Uani 1 1 d U . .
H37 H -0.0669 0.3505 -0.1235 0.040 Uiso 1 1 calc R . .
C38 C -0.0323(13) 0.4171(6) -0.1784(8) 0.031(4) Uani 1 1 d U . .
H38 H -0.1044 0.4243 -0.2263 0.037 Uiso 1 1 calc R . .
C39 C 0.0711(12) 0.4461(7) -0.1548(8) 0.035(4) Uani 1 1 d U . .
H39 H 0.0848 0.4747 -0.1836 0.041 Uiso 1 1 calc R . .
C40 C 0.5030(8) 0.3880(5) 0.0700(5) 0.046(4) Uani 1 1 d GU . .
C41 C 0.5369(9) 0.4264(6) 0.1343(7) 0.077(5) Uani 1 1 d GU . .
H41 H 0.4822 0.4413 0.1406 0.093 Uiso 1 1 calc R . .
C42 C 0.6509(10) 0.4430(5) 0.1894(5) 0.088(6) Uani 1 1 d GU . .
H42 H 0.6741 0.4692 0.2333 0.105 Uiso 1 1 calc R . .
C43 C 0.7309(7) 0.4211(5) 0.1802(6) 0.076(5) Uani 1 1 d GU . .
H43 H 0.8088 0.4324 0.2178 0.091 Uiso 1 1 calc R . .
C44 C 0.6969(10) 0.3827(6) 0.1158(7) 0.103(6) Uani 1 1 d GU . .
H44 H 0.7516 0.3677 0.1095 0.124 Uiso 1 1 calc R . .
C45 C 0.5830(11) 0.3661(6) 0.0607(6) 0.098(5) Uani 1 1 d GU . .
H45 H 0.5598 0.3399 0.0168 0.118 Uiso 1 1 calc R . .
C46 C 0.3385(8) 0.3244(6) -0.0796(5) 0.039(4) Uani 1 1 d GU . .
C47 C 0.3355(8) 0.3676(5) -0.1316(6) 0.066(4) Uani 1 1 d GU . .
H47 H 0.3436 0.4174 -0.1241 0.079 Uiso 1 1 calc R . .
C48 C 0.3207(8) 0.3380(7) -0.1945(5) 0.077(5) Uani 1 1 d GU . .
H48 H 0.3186 0.3675 -0.2300 0.092 Uiso 1 1 calc R . .
C49 C 0.3089(9) 0.2651(7) -0.2055(5) 0.082(5) Uani 1 1 d GU . .
H49 H 0.2987 0.2448 -0.2485 0.098 Uiso 1 1 calc R . .
C50 C 0.3119(9) 0.2219(5) -0.1535(6) 0.075(5) Uani 1 1 d GU . .
H50 H 0.3038 0.1721 -0.1610 0.090 Uiso 1 1 calc R . .
C51 C 0.3267(8) 0.2516(5) -0.0905(5) 0.059(4) Uani 1 1 d GU . .
H51 H 0.3288 0.2221 -0.0550 0.071 Uiso 1 1 calc R . .
C101 C 0.6527(13) 0.1549(8) 1.1350(7) 0.157(9) Uiso 1 1 d GDU . .
C102 C 0.5601(13) 0.1093(7) 1.0966(10) 0.167(10) Uiso 1 1 d GDU . .
H102 H 0.5337 0.0893 1.1225 0.201 Uiso 1 1 calc R . .
C103 C 0.5061(11) 0.0929(7) 1.0204(10) 0.216(12) Uiso 1 1 d GU . .
H103 H 0.4429 0.0617 0.9942 0.260 Uiso 1 1 calc R . .
C104 C 0.5448(13) 0.1221(8) 0.9826(7) 0.139(8) Uiso 1 1 d GU . .
H104 H 0.5079 0.1110 0.9305 0.166 Uiso 1 1 calc R . .
C105 C 0.6373(14) 0.1678(7) 1.0209(9) 0.128(8) Uiso 1 1 d GU . .
H105 H 0.6638 0.1878 0.9950 0.154 Uiso 1 1 calc R . .
C106 C 0.6913(11) 0.1842(6) 1.0971(9) 0.175(10) Uiso 1 1 d GDU . .
H106 H 0.7546 0.2153 1.1233 0.209 Uiso 1 1 calc R . .
C107 C 0.695(3) 0.1849(15) 1.2080(10) 0.325(19) Uiso 1 1 d DU . .
H10A H 0.6562 0.2299 1.2000 0.487 Uiso 1 1 calc R . .
H10B H 0.7767 0.1931 1.2382 0.487 Uiso 1 1 calc R . .
H10C H 0.6803 0.1520 1.2352 0.487 Uiso 1 1 calc RD . .

loop_
_atom_site_aniso_label
_atom_site_aniso_U_11
_atom_site_aniso_U_22
_atom_site_aniso_U_33
_atom_site_aniso_U_23
_atom_site_aniso_U_13
_atom_site_aniso_U_12
Y1 0.0346(10) 0.0398(9) 0.0262(9) -0.0045(9) 0.0237(8) -0.0042(10)
P1 0.037(3) 0.031(2) 0.027(3) 0.0071(19) 0.024(2) 0.004(2)
P2 0.045(3) 0.038(2) 0.031(3) 0.000(2) 0.026(2) -0.001(2)
P3 0.042(3) 0.043(3) 0.039(3) -0.002(2) 0.026(3) -0.006(2)
O1 0.025(5) 0.031(5) 0.025(5) 0.002(4) 0.017(4) 0.001(4)
O2 0.044(6) 0.036(4) 0.029(5) -0.005(4) 0.025(4) -0.007(5)
O3 0.029(5) 0.054(6) 0.033(6) 0.013(5) 0.019(5) 0.005(4)
N1 0.023(6) 0.041(7) 0.031(6) -0.008(5) 0.015(5) -0.007(5)
N2 0.034(6) 0.042(6) 0.035(6) 0.000(5) 0.019(5) 0.003(5)
N3 0.029(6) 0.026(6) 0.027(5) -0.004(4) 0.020(5) -0.008(5)
C1 0.032(6) 0.041(7) 0.023(8) 0.011(6) 0.018(6) 0.007(6)
C2 0.032(6) 0.013(8) 0.036(8) 0.001(6) 0.020(6) 0.003(6)
C3 0.022(7) 0.053(10) 0.044(9) -0.021(7) 0.017(7) -0.016(7)
C4 0.036(8) 0.059(10) 0.033(9) -0.017(7) 0.016(7) -0.012(8)
C5 0.040(8) 0.061(10) 0.024(8) -0.002(7) 0.017(7) 0.000(8)
C6 0.033(5) 0.025(7) 0.034(6) -0.001(5) 0.031(5) 0.004(5)
C7 0.034(7) 0.046(9) 0.034(10) 0.006(6) 0.020(7) -0.011(7)
C8 0.033(8) 0.087(11) 0.029(9) 0.012(8) 0.017(7) 0.002(8)
C9 0.025(9) 0.119(14) 0.027(10) 0.014(8) 0.008(8) -0.007(8)
C10 0.044(8) 0.148(15) 0.049(12) 0.029(9) 0.018(8) -0.030(10)
C11 0.047(7) 0.093(11) 0.060(10) 0.037(8) 0.023(7) -0.021(8)
C12 0.014(8) 0.023(7) 0.031(7) 0.000(5) 0.015(6) -0.006(6)
C13 0.046(10) 0.020(6) 0.040(9) 0.005(6) 0.034(8) -0.002(7)
C14 0.047(10) 0.035(8) 0.060(10) 0.011(6) 0.049(9) 0.002(7)
C15 0.026(8) 0.051(8) 0.032(8) 0.008(6) 0.022(8) 0.002(8)
C16 0.058(11) 0.049(7) 0.049(9) -0.004(7) 0.044(9) -0.007(9)
C17 0.059(11) 0.026(7) 0.039(9) 0.008(6) 0.034(9) 0.012(8)
C18 0.051(7) 0.041(9) 0.031(7) 0.000(6) 0.029(7) -0.010(7)
C19 0.053(6) 0.046(7) 0.027(7) 0.009(7) 0.033(6) 0.001(6)
C20 0.044(6) 0.066(7) 0.046(8) 0.010(6) 0.023(6) 0.008(5)
C21 0.062(8) 0.066(9) 0.042(11) 0.005(8) 0.036(9) 0.028(8)
C22 0.079(10) 0.051(8) 0.045(11) 0.009(8) 0.047(10) 0.016(7)
C23 0.034(6) 0.029(6) 0.016(6) 0.009(4) 0.012(5) 0.001(5)
C24 0.041(6) 0.043(7) 0.023(6) 0.001(5) 0.025(5) -0.002(5)
C25 0.046(9) 0.056(10) 0.020(9) 0.000(6) 0.018(8) 0.012(7)
C26 0.066(10) 0.047(9) 0.031(10) -0.001(6) 0.028(9) 0.006(8)
C27 0.062(9) 0.040(9) 0.027(9) 0.000(6) 0.027(9) -0.003(8)
C28 0.047(8) 0.039(9) 0.029(9) 0.002(6) 0.027(7) -0.014(6)
C29 0.044(6) 0.037(9) 0.049(9) -0.010(7) 0.029(6) -0.006(6)
C30 0.042(8) 0.082(12) 0.078(13) 0.032(8) 0.013(10) -0.007(9)
C31 0.041(9) 0.110(13) 0.092(13) 0.059(10) 0.007(10) -0.009(10)
C32 0.037(10) 0.091(14) 0.074(13) 0.017(8) 0.010(9) -0.018(8)
C33 0.060(10) 0.049(10) 0.085(13) 0.006(7) 0.055(11) -0.003(8)
C34 0.061(9) 0.040(9) 0.095(12) 0.001(8) 0.058(10) 0.002(8)
C35 0.033(6) 0.045(8) 0.060(10) 0.010(7) 0.034(7) -0.001(6)
C36 0.030(6) 0.050(9) 0.046(8) 0.001(6) 0.032(6) -0.003(6)
C37 0.033(7) 0.023(8) 0.039(8) -0.003(6) 0.020(6) -0.011(6)
C38 0.033(6) 0.025(7) 0.032(6) -0.008(5) 0.019(5) 0.009(5)
C39 0.044(8) 0.034(8) 0.050(8) 0.015(6) 0.041(6) 0.020(7)
C40 0.037(6) 0.071(11) 0.030(8) 0.002(6) 0.020(6) -0.002(6)
C41 0.051(9) 0.125(14) 0.063(12) -0.047(9) 0.038(9) -0.037(10)
C42 0.049(10) 0.127(14) 0.085(12) -0.053(10) 0.040(9) -0.042(11)
C43 0.048(10) 0.080(12) 0.092(11) -0.020(9) 0.039(9) -0.015(9)
C44 0.064(7) 0.122(10) 0.121(9) -0.038(7) 0.055(7) 0.003(7)
C45 0.064(6) 0.123(9) 0.100(9) -0.043(7) 0.046(6) 0.013(7)
C46 0.022(7) 0.057(7) 0.038(6) 0.000(5) 0.018(5) -0.004(6)
C47 0.040(10) 0.119(10) 0.055(10) 0.004(8) 0.038(10) -0.007(10)
C48 0.069(9) 0.125(8) 0.070(7) 0.007(6) 0.060(7) -0.005(7)
C49 0.062(9) 0.119(8) 0.074(8) 0.000(6) 0.046(7) 0.014(7)
C50 0.062(11) 0.098(10) 0.062(11) -0.026(8) 0.036(10) -0.005(10)
C51 0.046(11) 0.079(8) 0.052(10) -0.018(7) 0.031(10) 0.004(9)

loop_
_atom_type_symbol
_atom_type_description
_atom_type_scat_dispersion_real
_atom_type_scat_dispersion_imag
_atom_type_scat_source
C C 0.0033 0.0016 'International Tables Vol C Tables 4.2.6.8 and 6.1.1.4'
H H 0.0000 0.0000 'International Tables Vol C Tables 4.2.6.8 and 6.1.1.4'
N N 0.0061 0.0033 'International Tables Vol C Tables 4.2.6.8 and 6.1.1.4'
O O 0.0106 0.0060 'International Tables Vol C Tables 4.2.6.8 and 6.1.1.4'
P P 0.1023 0.0942 'International Tables Vol C Tables 4.2.6.8 and 6.1.1.4'
Y Y -2.7962 3.5667 'International Tables Vol C Tables 4.2.6.8 and 6.1.1.4'

loop_
_geom_angle_atom_site_label_1
_geom_angle_atom_site_label_2
_geom_angle_atom_site_label_3
_geom_angle
_geom_angle_site_symmetry_1
_geom_angle_site_symmetry_3
_geom_angle_publ_flag
O3 Y1 O2 104.6(3) . . ?
O3 Y1 O1 173.6(3) . . ?
O2 Y1 O1 80.5(3) . . ?
O3 Y1 N1 94.4(4) . . ?
O2 Y1 N1 161.0(4) . . ?
O1 Y1 N1 80.6(4) . . ?
O3 Y1 N3 82.0(4) . . ?
O2 Y1 N3 89.1(3) . . ?
O1 Y1 N3 94.3(3) . . ?
N1 Y1 N3 94.5(3) . . ?
O3 Y1 N2 87.3(4) . . ?
O2 Y1 N2 79.4(3) . . ?
O1 Y1 N2 97.6(4) . . ?
N1 Y1 N2 100.9(4) . . ?
N3 Y1 N2 161.8(4) . . ?
O1 P1 C1 110.7(6) . . ?
O1 P1 C12 110.8(4) . . ?
C1 P1 C12 109.5(5) . . ?
O1 P1 C6 109.8(4) . . ?
C1 P1 C6 108.4(5) . . ?
C12 P1 C6 107.5(5) . . ?
O2 P2 C23 110.0(5) . . ?
O2 P2 C29 110.9(5) . . ?
C23 P2 C29 108.1(5) . . ?
O2 P2 C18 111.8(5) . . ?
C23 P2 C18 108.4(5) . . ?
C29 P2 C18 107.3(6) . . ?
O3 P3 C35 110.5(6) . . ?
O3 P3 C46 110.0(6) . . ?
C35 P3 C46 109.2(6) . . ?
O3 P3 C40 110.0(5) . . ?
C35 P3 C40 107.0(6) . . ?
C46 P3 C40 110.1(6) . . ?
P1 O1 Y1 132.7(5) . . ?
P2 O2 Y1 128.1(5) . . ?
P3 O3 Y1 134.6(5) . . ?
C3 N1 C2 105.0(12) . . ?
C3 N1 Y1 123.6(10) . . ?
C2 N1 Y1 130.2(10) . . ?
C20 N2 C19 102.7(13) . . ?
C20 N2 Y1 128.3(11) . . ?
C19 N2 Y1 127.4(10) . . ?
C37 N3 C36 103.3(12) . . ?
C37 N3 Y1 123.7(9) . . ?
C36 N3 Y1 130.3(10) . . ?
C2 C1 P1 112.0(9) . . ?
C2 C1 H1A 109.2 . . ?
P1 C1 H1A 109.2 . . ?
C2 C1 H1B 109.2 . . ?
P1 C1 H1B 109.2 . . ?
H1A C1 H1B 107.9 . . ?
C5 C2 N1 111.0(13) . . ?
C5 C2 C1 129.2(14) . . ?
N1 C2 C1 119.8(12) . . ?
N1 C3 C4 111.9(14) . . ?
N1 C3 H3 124.0 . . ?
C4 C3 H3 124.0 . . ?
C5 C4 C3 103.0(14) . . ?
C5 C4 H4 128.5 . . ?
C3 C4 H4 128.5 . . ?
C2 C5 C4 109.0(14) . . ?
C2 C5 H5 125.5 . . ?
C4 C5 H5 125.5 . . ?
C7 C6 C11 120.0 . . ?
C7 C6 P1 120.8(6) . . ?
C11 C6 P1 119.1(6) . . ?
C6 C7 C8 120.0 . . ?
C6 C7 H7 120.0 . . ?
C8 C7 H7 120.0 . . ?
C7 C8 C9 120.0 . . ?
C7 C8 H8 120.0 . . ?
C9 C8 H8 120.0 . . ?
C10 C9 C8 120.0 . . ?
C10 C9 H9 120.0 . . ?
C8 C9 H9 120.0 . . ?
C9 C10 C11 120.0 . . ?
C9 C10 H10 120.0 . . ?
C11 C10 H10 120.0 . . ?
C10 C11 C6 120.0 . . ?
C10 C11 H11 120.0 . . ?
C6 C11 H11 120.0 . . ?
C13 C12 C17 120.0 . . ?
C13 C12 P1 119.9(5) . . ?
C17 C12 P1 120.1(5) . . ?
C14 C13 C12 120.0 . . ?
C14 C13 H13 120.0 . . ?
C12 C13 H13 120.0 . . ?
C13 C14 C15 120.0 . . ?
C13 C14 H14 120.0 . . ?
C15 C14 H14 120.0 . . ?
C16 C15 C14 120.0 . . ?
C16 C15 H15 120.0 . . ?
C14 C15 H15 120.0 . . ?
C17 C16 C15 120.0 . . ?
C17 C16 H16 120.0 . . ?
C15 C16 H16 120.0 . . ?
C16 C17 C12 120.0 . . ?
C16 C17 H17 120.0 . . ?
C12 C17 H17 120.0 . . ?
C19 C18 P2 110.8(10) . . ?
C19 C18 H18A 109.5 . . ?
P2 C18 H18A 109.5 . . ?
C19 C18 H18B 109.5 . . ?
P2 C18 H18B 109.5 . . ?
H18A C18 H18B 108.1 . . ?
N2 C19 C22 112.8(15) . . ?
N2 C19 C18 119.5(13) . . ?
C22 C19 C18 127.7(15) . . ?
N2 C20 C21 114.6(16) . . ?
N2 C20 H20 122.7 . . ?
C21 C20 H20 122.7 . . ?
C20 C21 C22 105.4(16) . . ?
C20 C21 H21 127.3 . . ?
C22 C21 H21 127.3 . . ?
C19 C22 C21 104.4(15) . . ?
C19 C22 H22 127.8 . . ?
C21 C22 H22 127.8 . . ?
C24 C23 C28 120.0 . . ?
C24 C23 P2 117.1(6) . . ?
C28 C23 P2 122.9(6) . . ?
C23 C24 C25 120.0 . . ?
C23 C24 H24 120.0 . . ?
C25 C24 H24 120.0 . . ?
C26 C25 C24 120.0 . . ?
C26 C25 H25 120.0 . . ?
C24 C25 H25 120.0 . . ?
C27 C26 C25 120.0 . . ?
C27 C26 H26 120.0 . . ?
C25 C26 H26 120.0 . . ?
C26 C27 C28 120.0 . . ?
C26 C27 H27 120.0 . . ?
C28 C27 H27 120.0 . . ?
C27 C28 C23 120.0 . . ?
C27 C28 H28 120.0 . . ?
C23 C28 H28 120.0 . . ?
C30 C29 C34 120.0 . . ?
C30 C29 P2 119.8(7) . . ?
C34 C29 P2 120.1(7) . . ?
C31 C30 C29 120.0 . . ?
C31 C30 H30 120.0 . . ?
C29 C30 H30 120.0 . . ?
C32 C31 C30 120.0 . . ?
C32 C31 H31 120.0 . . ?
C30 C31 H31 120.0 . . ?
C31 C32 C33 120.0 . . ?
C31 C32 H32 120.0 . . ?
C33 C32 H32 120.0 . . ?
C34 C33 C32 120.0 . . ?
C34 C33 H33 120.0 . . ?
C32 C33 H33 120.0 . . ?
C33 C34 C29 120.0 . . ?
C33 C34 H34 120.0 . . ?
C29 C34 H34 120.0 . . ?
C36 C35 P3 114.7(10) . . ?
C36 C35 H35A 108.6 . . ?
P3 C35 H35A 108.6 . . ?
C36 C35 H35B 108.6 . . ?
P3 C35 H35B 108.6 . . ?
H35A C35 H35B 107.6 . . ?
C39 C36 N3 111.9(13) . . ?
C39 C36 C35 129.1(14) . . ?
N3 C36 C35 118.8(13) . . ?
C38 C37 N3 113.0(14) . . ?
C38 C37 H37 123.5 . . ?
N3 C37 H37 123.5 . . ?
C37 C38 C39 107.2(14) . . ?
C37 C38 H38 126.4 . . ?
C39 C38 H38 126.4 . . ?
C36 C39 C38 104.5(13) . . ?
C36 C39 H39 127.7 . . ?
C38 C39 H39 127.7 . . ?
C41 C40 C45 120.0 . . ?
C41 C40 P3 120.9(8) . . ?
C45 C40 P3 119.0(7) . . ?
C42 C41 C40 120.0 . . ?
C42 C41 H41 120.0 . . ?
C40 C41 H41 120.0 . . ?
C43 C42 C41 120.0 . . ?
C43 C42 H42 120.0 . . ?
C41 C42 H42 120.0 . . ?
C42 C43 C44 120.0 . . ?
C42 C43 H43 120.0 . . ?
C44 C43 H43 120.0 . . ?
C45 C44 C43 120.0 . . ?
C45 C44 H44 120.0 . . ?
C43 C44 H44 120.0 . . ?
C44 C45 C40 120.0 . . ?
C44 C45 H45 120.0 . . ?
C40 C45 H45 120.0 . . ?
C47 C46 C51 120.0 . . ?
C47 C46 P3 120.7(7) . . ?
C51 C46 P3 119.3(7) . . ?
C48 C47 C46 120.0 . . ?
C48 C47 H47 120.0 . . ?
C46 C47 H47 120.0 . . ?
C47 C48 C49 120.0 . . ?
C47 C48 H48 120.0 . . ?
C49 C48 H48 120.0 . . ?
C50 C49 C48 120.0 . . ?
C50 C49 H49 120.0 . . ?
C48 C49 H49 120.0 . . ?
C51 C50 C49 120.0 . . ?
C51 C50 H50 120.0 . . ?
C49 C50 H50 120.0 . . ?
C50 C51 C46 120.0 . . ?
C50 C51 H51 120.0 . . ?
C46 C51 H51 120.0 . . ?
C102 C101 C106 120.0 . . ?
C102 C101 C107 121.1(8) . . ?
C106 C101 C107 117.6(7) . . ?
C103 C102 C101 120.0 . . ?
C103 C102 H102 120.0 . . ?
C101 C102 H102 120.0 . . ?
C102 C103 C104 120.0 . . ?
C102 C103 H103 120.0 . . ?
C104 C103 H103 120.0 . . ?
C105 C104 C103 120.0 . . ?
C105 C104 H104 120.0 . . ?
C103 C104 H104 120.0 . . ?
C106 C105 C104 120.0 . . ?
C106 C105 H105 120.0 . . ?
C104 C105 H105 120.0 . . ?
C105 C106 C101 120.0 . . ?
C105 C106 H106 120.0 . . ?
C101 C106 H106 120.0 . . ?
C101 C107 H10A 109.5 . . ?
C101 C107 H10B 109.5 . . ?
H10A C107 H10B 109.5 . . ?
C101 C107 H10C 109.5 . . ?
H10A C107 H10C 109.5 . . ?
H10B C107 H10C 109.5 . . ?

loop_
_geom_bond_atom_site_label_1
_geom_bond_atom_site_label_2
_geom_bond_distance
_geom_bond_site_symmetry_2
_geom_bond_publ_flag
Y1 O3 2.234(9) . ?
Y1 O2 2.259(8) . ?
Y1 O1 2.268(8) . ?
Y1 N1 2.334(10) . ?
Y1 N3 2.360(10) . ?
Y1 N2 2.361(11) . ?
P1 O1 1.503(8) . ?
P1 C1 1.767(12) . ?
P1 C12 1.782(7) . ?
P1 C6 1.783(8) . ?
P2 O2 1.507(9) . ?
P2 C23 1.781(7) . ?
P2 C29 1.790(8) . ?
P2 C18 1.802(12) . ?
P3 O3 1.493(9) . ?
P3 C35 1.746(13) . ?
P3 C46 1.771(8) . ?
P3 C40 1.782(9) . ?
N1 C3 1.364(15) . ?
N1 C2 1.364(16) . ?
N2 C20 1.315(16) . ?
N2 C19 1.358(15) . ?
N3 C37 1.348(15) . ?
N3 C36 1.380(16) . ?
C1 C2 1.506(17) . ?
C1 H1A 0.9900 . ?
C1 H1B 0.9900 . ?
C2 C5 1.354(16) . ?
C3 C4 1.414(17) . ?
C3 H3 0.9500 . ?
C4 C5 1.402(19) . ?
C4 H4 0.9500 . ?
C5 H5 0.9500 . ?
C6 C7 1.3900 . ?
C6 C11 1.3900 . ?
C7 C8 1.3900 . ?
C7 H7 0.9500 . ?
C8 C9 1.3900 . ?
C8 H8 0.9500 . ?
C9 C10 1.3900 . ?
C9 H9 0.9500 . ?
C10 C11 1.3900 . ?
C10 H10 0.9500 . ?
C11 H11 0.9500 . ?
C12 C13 1.3900 . ?
C12 C17 1.3900 . ?
C13 C14 1.3900 . ?
C13 H13 0.9500 . ?
C14 C15 1.3900 . ?
C14 H14 0.9500 . ?
C15 C16 1.3900 . ?
C15 H15 0.9500 . ?
C16 C17 1.3900 . ?
C16 H16 0.9500 . ?
C17 H17 0.9500 . ?
C18 C19 1.498(17) . ?
C18 H18A 0.9900 . ?
C18 H18B 0.9900 . ?
C19 C22 1.368(18) . ?
C20 C21 1.348(16) . ?
C20 H20 0.9500 . ?
C21 C22 1.389(19) . ?
C21 H21 0.9500 . ?
C22 H22 0.9500 . ?
C23 C24 1.3900 . ?
C23 C28 1.3900 . ?
C24 C25 1.3900 . ?
C24 H24 0.9500 . ?
C25 C26 1.3900 . ?
C25 H25 0.9500 . ?
C26 C27 1.3900 . ?
C26 H26 0.9500 . ?
C27 C28 1.3900 . ?
C27 H27 0.9500 . ?
C28 H28 0.9500 . ?
C29 C30 1.3900 . ?
C29 C34 1.3900 . ?
C30 C31 1.3900 . ?
C30 H30 0.9500 . ?
C31 C32 1.3900 . ?
C31 H31 0.9500 . ?
C32 C33 1.3900 . ?
C32 H32 0.9500 . ?
C33 C34 1.3900 . ?
C33 H33 0.9500 . ?
C34 H34 0.9500 . ?
C35 C36 1.520(17) . ?
C35 H35A 0.9900 . ?
C35 H35B 0.9900 . ?
C36 C39 1.372(16) . ?
C37 C38 1.338(16) . ?
C37 H37 0.9500 . ?
C38 C39 1.399(17) . ?
C38 H38 0.9500 . ?
C39 H39 0.9500 . ?
C40 C41 1.3900 . ?
C40 C45 1.3900 . ?
C41 C42 1.3900 . ?
C41 H41 0.9500 . ?
C42 C43 1.3900 . ?
C42 H42 0.9500 . ?
C43 C44 1.3900 . ?
C43 H43 0.9500 . ?
C44 C45 1.3900 . ?
C44 H44 0.9500 . ?
C45 H45 0.9500 . ?
C46 C47 1.3900 . ?
C46 C51 1.3900 . ?
C47 C48 1.3900 . ?
C47 H47 0.9500 . ?
C48 C49 1.3900 . ?
C48 H48 0.9500 . ?
C49 C50 1.3900 . ?
C49 H49 0.9500 . ?
C50 C51 1.3900 . ?
C50 H50 0.9500 . ?
C51 H51 0.9500 . ?
C101 C102 1.3900 . ?
C101 C106 1.3900 . ?
C101 C107 1.445(10) . ?
C102 C103 1.3900 . ?
C102 H102 0.9500 . ?
C103 C104 1.3900 . ?
C103 H103 0.9500 . ?
C104 C105 1.3900 . ?
C104 H104 0.9500 . ?
C105 C106 1.3900 . ?
C105 H105 0.9500 . ?
C106 H106 0.9500 . ?
C107 H10A 0.9800 . ?
C107 H10B 0.9800 . ?
C107 H10C 0.9800 . ?
